data_7028320
loop_
_publ_author_name
'Shtyrlin, Valery G.'
'Serov, Nikita Yu'
'Islamov, Daut R.'
'Konkin, Alexander L.'
'Bukharov, Mikhail S.'
'Gnezdilov, Oleg I.'
'Krivolapov, Dmitry B.'
'Kataeva, Ol'ga N.'
'Nazmutdinova, Gulnara A.'
'Wendler, Frank'

_publ_section_title
;
 The C-H bond activation in 1-ethyl-3-methylimidazolium acetate-copper(II)
 acetate-water-air (dioxygen) systems.
;
_journal_issue 2
_journal_name_full 'Dalton transactions (Cambridge, England : 2003)'
_journal_page_first 799
_journal_page_last 805
_journal_paper_doi 10.1039/c3dt51946e
_journal_volume 43
_journal_year 2014
_chemical_formula_moiety 'C8 H12 Cu O8, C12 H20 N4'
_chemical_formula_sum 'C20 H32 Cu N4 O8'
_chemical_formula_weight 520.04
_chemical_name_systematic tetra-acetato-coprate(II)
_space_group_IT_number 2
_symmetry_cell_setting triclinic
_symmetry_Int_Tables_number 2
_symmetry_space_group_name_Hall '-P 1'
_symmetry_space_group_name_H-M 'P -1'
_atom_sites_solution_hydrogens geom
_atom_sites_solution_primary direct
_atom_sites_solution_secondary difmap
_audit_creation_method SHELXL-97
_cell_angle_alpha 78.487(7)
_cell_angle_beta 75.633(7)
_cell_angle_gamma 89.994(7)
_cell_formula_units_Z 2
_cell_length_a 8.289(4)
_cell_length_b 9.297(4)
_cell_length_c 16.608(8)
_cell_measurement_reflns_used 729
_cell_measurement_temperature 150(2)
_cell_measurement_theta_max 16.25
_cell_measurement_theta_min 2.34
_cell_volume 1213.2(10)
_computing_cell_refinement 'Bruker SAINT'
_computing_data_collection 'Bruker APEX2'
_computing_data_reduction 'Bruker SAINT'
_computing_structure_refinement 'SHELXL-97 (Sheldrick, 2008)'
_computing_structure_solution 'SHELXS-97 (Sheldrick, 2008)'
_diffrn_ambient_temperature 150(2)
_diffrn_measured_fraction_theta_full 0.991
_diffrn_measured_fraction_theta_max 0.991
_diffrn_measurement_device_type 'Bruker APEX-II CCD'
_diffrn_measurement_method '\w scans'
_diffrn_radiation_monochromator graphite
_diffrn_radiation_probe x-ray
_diffrn_radiation_type MoK\a
_diffrn_radiation_wavelength 0.71073
_diffrn_reflns_av_R_equivalents 0.1250
_diffrn_reflns_av_sigmaI/netI 0.1812
_diffrn_reflns_limit_h_max 10
_diffrn_reflns_limit_h_min -10
_diffrn_reflns_limit_k_max 11
_diffrn_reflns_limit_k_min -11
_diffrn_reflns_limit_l_max 20
_diffrn_reflns_limit_l_min -20
_diffrn_reflns_number 11361
_diffrn_reflns_theta_full 26.00
_diffrn_reflns_theta_max 26.00
_diffrn_reflns_theta_min 2.24
_diffrn_source 'fine-focus sealed tube'
_exptl_absorpt_coefficient_mu 0.951
_exptl_absorpt_correction_T_max 0.9109
_exptl_absorpt_correction_T_min 0.8326
_exptl_absorpt_correction_type multi-scan
_exptl_absorpt_process_details sadabs
_exptl_crystal_colour blue
_exptl_crystal_density_diffrn 1.424
_exptl_crystal_density_method 'not measured'
_exptl_crystal_description prism
_exptl_crystal_F_000 546
_exptl_crystal_size_max 0.20
_exptl_crystal_size_mid 0.10
_exptl_crystal_size_min 0.10
_refine_diff_density_max 0.811
_refine_diff_density_min -0.735
_refine_diff_density_rms 0.137
_refine_ls_extinction_method none
_refine_ls_goodness_of_fit_ref 1.074
_refine_ls_hydrogen_treatment constr
_refine_ls_matrix_type full
_refine_ls_number_parameters 306
_refine_ls_number_reflns 4744
_refine_ls_number_restraints 0
_refine_ls_restrained_S_all 1.074
_refine_ls_R_factor_all 0.1758
_refine_ls_R_factor_gt 0.0931
_refine_ls_shift/su_max 0.000
_refine_ls_shift/su_mean 0.000
_refine_ls_structure_factor_coef Fsqd
_refine_ls_weighting_details 'calc w=1/[\s^2^(Fo^2^)+(0.0718P)^2^+6.0663P] where P=(Fo^2^+2Fc^2^)/3'
_refine_ls_weighting_scheme calc
_refine_ls_wR_factor_gt 0.2033
_refine_ls_wR_factor_ref 0.2396
_reflns_number_gt 2568
_reflns_number_total 4744
_reflns_threshold_expression >2sigma(I)
_cod_data_source_file c3dt51946e.txt
_cod_data_source_block p-144
_cod_database_code 7028320

loop_
_symmetry_equiv_pos_as_xyz
'x, y, z'
'-x, -y, -z'

loop_
_atom_site_label
_atom_site_type_symbol
_atom_site_fract_x
_atom_site_fract_y
_atom_site_fract_z
_atom_site_U_iso_or_equiv
_atom_site_adp_type
_atom_site_occupancy
_atom_site_symmetry_multiplicity
_atom_site_calc_flag
_atom_site_refinement_flags
Cu1 Cu 0.54622(13) 0.70140(12) 0.71963(7) 0.0221(3) Uani 1 1 d .
O5 O 0.3387(7) 0.6984(6) 0.8097(4) 0.0247(14) Uani 1 1 d .
O7 O 0.7579(7) 0.7262(7) 0.6358(4) 0.0280(15) Uani 1 1 d .
O1 O 0.6656(7) 0.6647(7) 0.8094(4) 0.0297(15) Uani 1 1 d .
O3 O 0.4247(7) 0.7364(6) 0.6305(4) 0.0293(15) Uani 1 1 d .
O4 O 0.4536(8) 0.4947(7) 0.6418(4) 0.0323(16) Uani 1 1 d .
N1 N -0.0366(8) 0.4027(7) 0.6855(4) 0.0195(16) Uani 1 1 d .
N3 N 0.1712(8) 0.0748(8) 0.6767(4) 0.0208(16) Uani 1 1 d .
N2 N 0.1357(8) 0.3577(7) 0.7665(4) 0.0199(16) Uani 1 1 d .
N4 N -0.0867(8) 0.0489(8) 0.7495(5) 0.0238(17) Uani 1 1 d .
C9 C 0.0488(10) 0.2981(9) 0.7207(5) 0.0198(19) Uani 1 1 d .
C17 C -0.0404(10) -0.0831(10) 0.7309(6) 0.026(2) Uani 1 1 d .
H17 H -0.1092 -0.1711 0.7469 0.031 Uiso 1 1 calc R
C16 C 0.1173(11) -0.0679(9) 0.6865(6) 0.026(2) Uani 1 1 d .
H16 H 0.1817 -0.1431 0.6653 0.032 Uiso 1 1 calc R
C10 C -0.0050(11) 0.5313(9) 0.7088(6) 0.026(2) Uani 1 1 d .
H10 H -0.0506 0.6231 0.6928 0.031 Uiso 1 1 calc R
C14 C -0.1473(11) 0.3850(10) 0.6315(6) 0.029(2) Uani 1 1 d .
H14A H -0.1159 0.3001 0.6053 0.044 Uiso 1 1 calc R
H14B H -0.1374 0.4737 0.5870 0.044 Uiso 1 1 calc R
H14C H -0.2628 0.3692 0.6660 0.044 Uiso 1 1 calc R
C15 C 0.0427(10) 0.1452(9) 0.7160(5) 0.0211(19) Uani 1 1 d .
C11 C 0.1029(10) 0.5037(9) 0.7586(6) 0.025(2) Uani 1 1 d .
H11 H 0.1477 0.5727 0.7834 0.030 Uiso 1 1 calc R
C18 C -0.2527(11) 0.0797(10) 0.8001(7) 0.039(3) Uani 1 1 d .
H18A H -0.3407 0.0476 0.7757 0.047 Uiso 1 1 calc R
H18B H -0.2593 0.1867 0.7975 0.047 Uiso 1 1 calc R
C20 C 0.3357(10) 0.1408(10) 0.6306(6) 0.027(2) Uani 1 1 d .
H20A H 0.3537 0.1397 0.5702 0.041 Uiso 1 1 calc R
H20B H 0.4209 0.0846 0.6530 0.041 Uiso 1 1 calc R
H20C H 0.3435 0.2425 0.6377 0.041 Uiso 1 1 calc R
C12 C 0.2567(11) 0.2843(10) 0.8118(5) 0.026(2) Uani 1 1 d .
H12A H 0.3685 0.3342 0.7865 0.032 Uiso 1 1 calc R
H12B H 0.2642 0.1808 0.8053 0.032 Uiso 1 1 calc R
C13 C 0.2029(14) 0.2892(13) 0.9050(6) 0.052(3) Uani 1 1 d .
H13A H 0.1992 0.3917 0.9115 0.078 Uiso 1 1 calc R
H13B H 0.2827 0.2387 0.9342 0.078 Uiso 1 1 calc R
H13C H 0.0919 0.2402 0.9299 0.078 Uiso 1 1 calc R
C19 C -0.2819(16) 0.0003(16) 0.8912(7) 0.069(4) Uani 1 1 d .
H19A H -0.2877 -0.1060 0.8943 0.104 Uiso 1 1 calc R
H19B H -0.3871 0.0293 0.9246 0.104 Uiso 1 1 calc R
H19C H -0.1899 0.0260 0.9140 0.104 Uiso 1 1 calc R
C3 C 0.4069(11) 0.6125(10) 0.6075(5) 0.024(2) Uani 1 1 d .
C4 C 0.3243(11) 0.6186(11) 0.5361(6) 0.032(2) Uani 1 1 d .
H4A H 0.4068 0.6514 0.4817 0.048 Uiso 1 1 calc R
H4B H 0.2350 0.6878 0.5415 0.048 Uiso 1 1 calc R
H4C H 0.2772 0.5207 0.5386 0.048 Uiso 1 1 calc R
C1 C 0.6628(11) 0.5309(11) 0.8476(6) 0.029(2) Uani 1 1 d .
C2 C 0.7326(14) 0.5090(13) 0.9256(6) 0.049(3) Uani 1 1 d .
H2A H 0.6907 0.4137 0.9626 0.074 Uiso 1 1 calc R
H2B H 0.6974 0.5876 0.9566 0.074 Uiso 1 1 calc R
H2C H 0.8547 0.5117 0.9077 0.074 Uiso 1 1 calc R
O2 O 0.6133(8) 0.4243(7) 0.8255(4) 0.0416(18) Uani 1 1 d .
O6 O 0.4106(8) 0.9363(7) 0.7896(4) 0.0336(16) Uani 1 1 d .
C5 C 0.3184(10) 0.8226(10) 0.8287(5) 0.023(2) Uani 1 1 d .
C6 C 0.1801(13) 0.8347(12) 0.9030(6) 0.044(3) Uani 1 1 d .
H6A H 0.1103 0.7432 0.9217 0.065 Uiso 1 1 calc R
H6B H 0.1125 0.9167 0.8868 0.065 Uiso 1 1 calc R
H6C H 0.2261 0.8521 0.9493 0.065 Uiso 1 1 calc R
C8 C 0.7490(12) 0.9731(10) 0.5631(6) 0.036(2) Uani 1 1 d .
H8A H 0.8464 1.0421 0.5388 0.055 Uiso 1 1 calc R
H8B H 0.6965 0.9846 0.6211 0.055 Uiso 1 1 calc R
H8C H 0.6688 0.9936 0.5282 0.055 Uiso 1 1 calc R
O8 O 0.8968(9) 0.7871(8) 0.4998(5) 0.0477(19) Uani 1 1 d .
C7 C 0.8032(12) 0.8180(11) 0.5650(7) 0.033(2) Uani 1 1 d .

loop_
_atom_site_aniso_label
_atom_site_aniso_U_11
_atom_site_aniso_U_22
_atom_site_aniso_U_33
_atom_site_aniso_U_23
_atom_site_aniso_U_13
_atom_site_aniso_U_12
Cu1 0.0167(6) 0.0232(6) 0.0292(7) -0.0073(5) -0.0091(5) 0.0022(4)
O5 0.023(3) 0.026(4) 0.026(4) -0.006(3) -0.008(3) -0.004(3)
O7 0.016(3) 0.036(4) 0.029(4) -0.002(3) -0.004(3) 0.005(3)
O1 0.020(3) 0.036(4) 0.038(4) -0.014(3) -0.011(3) 0.000(3)
O3 0.033(4) 0.023(4) 0.036(4) -0.009(3) -0.014(3) 0.011(3)
O4 0.039(4) 0.028(4) 0.034(4) -0.009(3) -0.015(3) 0.011(3)
N1 0.013(3) 0.025(4) 0.023(4) -0.010(3) -0.005(3) 0.003(3)
N3 0.020(4) 0.026(4) 0.023(4) -0.010(3) -0.015(3) 0.010(3)
N2 0.015(4) 0.023(4) 0.027(4) -0.009(3) -0.010(3) 0.003(3)
N4 0.012(4) 0.028(4) 0.038(5) -0.015(4) -0.011(3) 0.003(3)
C9 0.010(4) 0.022(5) 0.029(5) -0.007(4) -0.005(4) 0.005(3)
C17 0.017(5) 0.022(5) 0.041(6) -0.008(4) -0.010(4) -0.001(4)
C16 0.031(5) 0.021(5) 0.034(6) -0.011(4) -0.018(4) 0.007(4)
C10 0.031(5) 0.012(5) 0.035(6) -0.007(4) -0.009(4) 0.005(4)
C14 0.032(5) 0.035(6) 0.027(5) -0.010(4) -0.015(4) 0.003(4)
C15 0.017(4) 0.026(5) 0.023(5) -0.008(4) -0.008(4) 0.012(4)
C11 0.016(4) 0.025(5) 0.037(6) -0.017(4) -0.003(4) -0.005(4)
C18 0.022(5) 0.023(5) 0.061(8) -0.012(5) 0.012(5) -0.009(4)
C20 0.021(5) 0.036(6) 0.028(5) -0.010(4) -0.008(4) 0.015(4)
C12 0.027(5) 0.028(5) 0.028(5) -0.007(4) -0.013(4) -0.004(4)
C13 0.057(7) 0.076(9) 0.030(6) -0.021(6) -0.015(5) 0.024(6)
C19 0.061(8) 0.108(12) 0.036(7) -0.028(7) 0.003(6) 0.021(8)
C3 0.029(5) 0.024(5) 0.020(5) -0.011(4) -0.001(4) 0.005(4)
C4 0.022(5) 0.047(6) 0.029(5) -0.012(5) -0.010(4) 0.003(4)
C1 0.022(5) 0.031(6) 0.037(6) -0.011(5) -0.008(4) 0.007(4)
C2 0.052(7) 0.076(9) 0.024(6) -0.004(6) -0.021(5) 0.003(6)
O2 0.035(4) 0.035(4) 0.060(5) -0.008(4) -0.022(4) 0.002(3)
O6 0.038(4) 0.031(4) 0.033(4) -0.002(3) -0.016(3) -0.006(3)
C5 0.023(5) 0.023(5) 0.028(5) -0.010(4) -0.015(4) 0.003(4)
C6 0.054(7) 0.044(7) 0.037(6) -0.017(5) -0.013(5) 0.019(5)
C8 0.032(6) 0.026(6) 0.049(7) -0.003(5) -0.011(5) 0.010(4)
O8 0.048(5) 0.052(5) 0.040(5) -0.014(4) -0.002(4) 0.014(4)
C7 0.030(5) 0.035(6) 0.038(6) -0.005(5) -0.017(5) 0.004(4)

loop_
_atom_type_symbol
_atom_type_description
_atom_type_scat_dispersion_real
_atom_type_scat_dispersion_imag
_atom_type_scat_source
C C 0.0033 0.0016 'International Tables Vol C Tables 4.2.6.8 and 6.1.1.4'
H H 0.0000 0.0000 'International Tables Vol C Tables 4.2.6.8 and 6.1.1.4'
N N 0.0061 0.0033 'International Tables Vol C Tables 4.2.6.8 and 6.1.1.4'
O O 0.0106 0.0060 'International Tables Vol C Tables 4.2.6.8 and 6.1.1.4'
Cu Cu 0.3201 1.2651 'International Tables Vol C Tables 4.2.6.8 and 6.1.1.4'

loop_
_geom_angle_atom_site_label_1
_geom_angle_atom_site_label_2
_geom_angle_atom_site_label_3
_geom_angle
O7 Cu1 O1 89.2(3)
O7 Cu1 O3 91.3(3)
O1 Cu1 O3 179.3(3)
O7 Cu1 O5 172.8(3)
O1 Cu1 O5 87.7(2)
O3 Cu1 O5 91.9(2)
C5 O5 Cu1 110.6(6)
C7 O7 Cu1 129.2(6)
C1 O1 Cu1 115.7(6)
C3 O3 Cu1 108.3(5)
C9 N1 C10 108.6(7)
C9 N1 C14 126.2(7)
C10 N1 C14 125.2(7)
C15 N3 C16 107.5(7)
C15 N3 C20 125.8(7)
C16 N3 C20 126.6(7)
C9 N2 C11 107.9(7)
C9 N2 C12 127.2(7)
C11 N2 C12 124.7(6)
C15 N4 C17 108.4(7)
C15 N4 C18 125.9(7)
C17 N4 C18 125.7(7)
N1 C9 N2 108.4(7)
N1 C9 C15 126.2(7)
N2 C9 C15 125.2(7)
C16 C17 N4 108.1(8)
C16 C17 H17 126.0
N4 C17 H17 126.0
C17 C16 N3 107.9(8)
C17 C16 H16 126.0
N3 C16 H16 126.0
C11 C10 N1 107.7(7)
C11 C10 H10 126.2
N1 C10 H10 126.2
N1 C14 H14A 109.5
N1 C14 H14B 109.5
H14A C14 H14B 109.5
N1 C14 H14C 109.5
H14A C14 H14C 109.5
H14B C14 H14C 109.5
N4 C15 N3 108.1(7)
N4 C15 C9 127.0(7)
N3 C15 C9 124.9(7)
C10 C11 N2 107.4(7)
C10 C11 H11 126.3
N2 C11 H11 126.3
N4 C18 C19 110.7(9)
N4 C18 H18A 109.5
C19 C18 H18A 109.5
N4 C18 H18B 109.5
C19 C18 H18B 109.5
H18A C18 H18B 108.1
N3 C20 H20A 109.5
N3 C20 H20B 109.5
H20A C20 H20B 109.5
N3 C20 H20C 109.5
H20A C20 H20C 109.5
H20B C20 H20C 109.5
N2 C12 C13 110.5(8)
N2 C12 H12A 109.6
C13 C12 H12A 109.6
N2 C12 H12B 109.6
C13 C12 H12B 109.6
H12A C12 H12B 108.1
C12 C13 H13A 109.5
C12 C13 H13B 109.5
H13A C13 H13B 109.5
C12 C13 H13C 109.5
H13A C13 H13C 109.5
H13B C13 H13C 109.5
C18 C19 H19A 109.5
C18 C19 H19B 109.5
H19A C19 H19B 109.5
C18 C19 H19C 109.5
H19A C19 H19C 109.5
H19B C19 H19C 109.5
O4 C3 O3 123.1(8)
O4 C3 C4 120.7(8)
O3 C3 C4 116.2(8)
C3 C4 H4A 109.5
C3 C4 H4B 109.5
H4A C4 H4B 109.5
C3 C4 H4C 109.5
H4A C4 H4C 109.5
H4B C4 H4C 109.5
O2 C1 O1 125.6(9)
O2 C1 C2 120.1(9)
O1 C1 C2 114.3(9)
C1 C2 H2A 109.5
C1 C2 H2B 109.5
H2A C2 H2B 109.5
C1 C2 H2C 109.5
H2A C2 H2C 109.5
H2B C2 H2C 109.5
O5 C5 O6 124.0(8)
O5 C5 C6 117.5(8)
O6 C5 C6 118.4(8)
C5 C6 H6A 109.5
C5 C6 H6B 109.5
H6A C6 H6B 109.5
C5 C6 H6C 109.5
H6A C6 H6C 109.5
H6B C6 H6C 109.5
C7 C8 H8A 109.5
C7 C8 H8B 109.5
H8A C8 H8B 109.5
C7 C8 H8C 109.5
H8A C8 H8C 109.5
H8B C8 H8C 109.5
O8 C7 O7 123.2(9)
O8 C7 C8 119.4(9)
O7 C7 C8 117.3(9)

loop_
_geom_bond_atom_site_label_1
_geom_bond_atom_site_label_2
_geom_bond_distance
Cu1 O7 1.931(6)
Cu1 O1 1.961(6)
Cu1 O3 1.964(6)
Cu1 O5 1.976(6)
O5 C5 1.258(10)
O7 C7 1.278(11)
O1 C1 1.276(11)
O3 C3 1.304(10)
O4 C3 1.238(10)
N1 C9 1.328(10)
N1 C10 1.371(10)
N1 C14 1.464(10)
N3 C15 1.346(10)
N3 C16 1.366(10)
N3 C20 1.455(11)
N2 C9 1.358(10)
N2 C11 1.371(10)
N2 C12 1.486(10)
N4 C15 1.329(11)
N4 C17 1.357(10)
N4 C18 1.484(11)
C9 C15 1.441(11)
C17 C16 1.324(12)
C17 H17 0.9500
C16 H16 0.9500
C10 C11 1.353(11)
C10 H10 0.9500
C14 H14A 0.9800
C14 H14B 0.9800
C14 H14C 0.9800
C11 H11 0.9500
C18 C19 1.505(14)
C18 H18A 0.9900
C18 H18B 0.9900
C20 H20A 0.9800
C20 H20B 0.9800
C20 H20C 0.9800
C12 C13 1.511(12)
C12 H12A 0.9900
C12 H12B 0.9900
C13 H13A 0.9800
C13 H13B 0.9800
C13 H13C 0.9800
C19 H19A 0.9800
C19 H19B 0.9800
C19 H19C 0.9800
C3 C4 1.501(11)
C4 H4A 0.9800
C4 H4B 0.9800
C4 H4C 0.9800
C1 O2 1.228(10)
C1 C2 1.523(12)
C2 H2A 0.9800
C2 H2B 0.9800
C2 H2C 0.9800
O6 C5 1.266(10)
C5 C6 1.484(13)
C6 H6A 0.9800
C6 H6B 0.9800
C6 H6C 0.9800
C8 C7 1.508(13)
C8 H8A 0.9800
C8 H8B 0.9800
C8 H8C 0.9800
O8 C7 1.251(11)

loop_
_geom_torsion_atom_site_label_1
_geom_torsion_atom_site_label_2
_geom_torsion_atom_site_label_3
_geom_torsion_atom_site_label_4
_geom_torsion
O7 Cu1 O5 C5 20(2)
O1 Cu1 O5 C5 84.7(5)
O3 Cu1 O5 C5 -95.8(5)
O1 Cu1 O7 C7 -141.1(8)
O3 Cu1 O7 C7 39.3(8)
O5 Cu1 O7 C7 -77(2)
O7 Cu1 O1 C1 -104.8(6)
O3 Cu1 O1 C1 37(25)
O5 Cu1 O1 C1 81.8(6)
O7 Cu1 O3 C3 84.9(6)
O1 Cu1 O3 C3 -57(25)
O5 Cu1 O3 C3 -101.6(6)
C10 N1 C9 N2 -0.1(9)
C14 N1 C9 N2 -179.6(7)
C10 N1 C9 C15 176.2(8)
C14 N1 C9 C15 -3.3(13)
C11 N2 C9 N1 -0.4(9)
C12 N2 C9 N1 -175.6(7)
C11 N2 C9 C15 -176.7(8)
C12 N2 C9 C15 8.1(13)
C15 N4 C17 C16 0.3(10)
C18 N4 C17 C16 -178.5(8)
N4 C17 C16 N3 -0.2(10)
C15 N3 C16 C17 0.0(9)
C20 N3 C16 C17 -178.7(7)
C9 N1 C10 C11 0.5(10)
C14 N1 C10 C11 -180.0(8)
C17 N4 C15 N3 -0.3(9)
C18 N4 C15 N3 178.5(8)
C17 N4 C15 C9 -179.8(8)
C18 N4 C15 C9 -0.9(14)
C16 N3 C15 N4 0.2(9)
C20 N3 C15 N4 178.9(7)
C16 N3 C15 C9 179.7(7)
C20 N3 C15 C9 -1.6(12)
N1 C9 C15 N4 -66.0(12)
N2 C9 C15 N4 109.7(10)
N1 C9 C15 N3 114.6(9)
N2 C9 C15 N3 -69.7(12)
N1 C10 C11 N2 -0.7(10)
C9 N2 C11 C10 0.7(10)
C12 N2 C11 C10 176.0(8)
C15 N4 C18 C19 -111.6(10)
C17 N4 C18 C19 67.1(12)
C9 N2 C12 C13 -122.3(10)
C11 N2 C12 C13 63.2(11)
Cu1 O3 C3 O4 3.5(10)
Cu1 O3 C3 C4 -176.9(6)
Cu1 O1 C1 O2 10.7(12)
Cu1 O1 C1 C2 -170.9(6)
Cu1 O5 C5 O6 6.2(10)
Cu1 O5 C5 C6 -172.3(6)
Cu1 O7 C7 O8 -143.4(7)
Cu1 O7 C7 C8 40.8(11)
